data_7114418
loop_
_publ_author_name
'Vela, Javier'
'Smith, Jeremy M.'
'Lachicotte, Rene J.'
'Holland, Patrick L.'

_publ_section_title
;
 Alkyl isomerisation in three-coordinate iron(ii) complexesElectronic
 supplementary information (ESI) available: general considerations,
 synthesis of compounds, kinetic studies and crystal data. See
 http://www.rsc.org/suppdata/cc/b2/b209389h/
;
_journal_issue 23
_journal_name_full 'Chemical Communications'
_journal_page_first 2886
_journal_paper_doi 10.1039/b209389h
_journal_year 2002
_chemical_formula_moiety 'C39 H62 Fe N2'
_chemical_formula_sum 'C39 H62 Fe N2'
_chemical_formula_weight 614.76
_chemical_name_common holjs47
_chemical_name_systematic
; 
2,2,6,6-tetramethyl-3,5-bis(2,6-diisopropylphenylimido)heptyl 
tert-butyl iron(II)
;
_space_group_IT_number 14
_symmetry_cell_setting monoclinic
_symmetry_space_group_name_Hall '-P 2yn'
_symmetry_space_group_name_H-M 'P 1 21/n 1'
_atom_sites_solution_hydrogens geom
_atom_sites_solution_primary direct
_atom_sites_solution_secondary difmap
_audit_creation_method SHELXL-97
_cell_angle_alpha 90.00
_cell_angle_beta 96.8150(10)
_cell_angle_gamma 90.00
_cell_formula_units_Z 4
_cell_length_a 9.7226(5)
_cell_length_b 17.6389(9)
_cell_length_c 21.6557(10)
_cell_measurement_reflns_used 8192
_cell_measurement_temperature 293(2)
_cell_measurement_theta_max 28.3
_cell_measurement_theta_min 2.2
_cell_volume 3687.6(3)
_computing_cell_refinement 'Bruker SMART'
_computing_data_collection 'Bruker SMART'
_computing_data_reduction 'Bruker SHELXTL'
_computing_molecular_graphics 'Bruker SHELXTL'
_computing_publication_material 'Bruker SHELXTL'
_computing_structure_refinement 'SHELXL-97 (Sheldrick, 1997)'
_computing_structure_solution 'SHELXS-97 (Sheldrick, 1990)'
_diffrn_ambient_temperature 293(2)
_diffrn_measured_fraction_theta_full 0.958
_diffrn_measured_fraction_theta_max 0.958
_diffrn_measurement_device_type 'CCD area detector'
_diffrn_measurement_method 'phi and omega scans'
_diffrn_radiation_monochromator graphite
_diffrn_radiation_source 'fine-focus sealed tube'
_diffrn_radiation_type MoK\a
_diffrn_radiation_wavelength 0.71073
_diffrn_reflns_av_R_equivalents 0.0198
_diffrn_reflns_av_sigmaI/netI 0.0293
_diffrn_reflns_limit_h_max 12
_diffrn_reflns_limit_h_min -12
_diffrn_reflns_limit_k_max 22
_diffrn_reflns_limit_k_min -23
_diffrn_reflns_limit_l_max 28
_diffrn_reflns_limit_l_min -23
_diffrn_reflns_number 22803
_diffrn_reflns_theta_full 28.28
_diffrn_reflns_theta_max 28.28
_diffrn_reflns_theta_min 1.49
_exptl_absorpt_coefficient_mu 0.436
_exptl_absorpt_correction_T_max 0.928
_exptl_absorpt_correction_T_min 0.832
_exptl_absorpt_correction_type empirical
_exptl_absorpt_process_details SADABS
_exptl_crystal_colour Red
_exptl_crystal_density_diffrn 1.107
_exptl_crystal_density_meas ?
_exptl_crystal_density_method 'not measured'
_exptl_crystal_description Prism
_exptl_crystal_F_000 1344
_exptl_crystal_size_max 0.28
_exptl_crystal_size_mid 0.34
_exptl_crystal_size_min 0.44
_refine_diff_density_max 0.747
_refine_diff_density_min -0.626
_refine_diff_density_rms 0.073
_refine_ls_extinction_method none
_refine_ls_goodness_of_fit_ref 1.128
_refine_ls_hydrogen_treatment mixed
_refine_ls_matrix_type full
_refine_ls_number_parameters 379
_refine_ls_number_reflns 8753
_refine_ls_number_restraints 0
_refine_ls_restrained_S_all 1.128
_refine_ls_R_factor_all 0.0975
_refine_ls_R_factor_gt 0.0777
_refine_ls_shift/su_max 0.071
_refine_ls_shift/su_mean 0.005
_refine_ls_structure_factor_coef Fsqd
_refine_ls_weighting_details 'calc w=1/[\s^2^(Fo^2^)+(0.0848P)^2^+5.1034P] where P=(Fo^2^+2Fc^2^)/3'
_refine_ls_weighting_scheme calc
_refine_ls_wR_factor_gt 0.1879
_refine_ls_wR_factor_ref 0.1984
_reflns_number_gt 7150
_reflns_number_total 8753
_reflns_threshold_expression >2sigma(I)
_cod_data_source_file b209389h.txt
_cod_data_source_block 2a
_cod_depositor_comments
;
The following automatic conversions were performed:

'_symmetry_cell_setting' value 'Monoclinic' changed to 'monoclinic'
according to
/usr/data/users/saulius/automatic-downloads/retrospective/RSC/lib/dictionaries/cif_core.dic
dictionary named 'cif_core.dic' version 2.4.2 from
2011-04-26.

'_exptl_absorpt_correction_type' value 'Empirical'
changed to 'empirical' according to
/usr/data/users/saulius/automatic-downloads/retrospective/RSC/lib/dictionaries/cif_core.dic
dictionary named 'cif_core.dic' version 2.4.2 from 2011-04-26.

Automatic conversion script
Id: cif_fix_values 2281 2013-09-26 08:29:07Z andrius 

The following automatic conversions were performed:

'_exptl_crystal_density_meas' value 'na' was changed to '?' - the
value is perceived as not measured.

Automatic conversion script
Id: cif_fix_values 3008 2015-01-20 13:52:24Z robertas 
;
_cod_original_sg_symbol_H-M P2(1)/n
_cod_database_code 7114418

loop_
_symmetry_equiv_pos_as_xyz
'x, y, z'
'-x+1/2, y+1/2, -z+1/2'
'-x, -y, -z'
'x-1/2, -y-1/2, z-1/2'

loop_
_atom_site_label
_atom_site_type_symbol
_atom_site_fract_x
_atom_site_fract_y
_atom_site_fract_z
_atom_site_U_iso_or_equiv
_atom_site_adp_type
_atom_site_occupancy
_atom_site_symmetry_multiplicity
_atom_site_calc_flag
_atom_site_refinement_flags
Fe1 Fe 0.56954(5) 0.24853(2) 0.859773(19) 0.02941(14) Uani 1 1 d .
N11 N 0.7044(2) 0.24181(13) 0.93793(10) 0.0237(5) Uani 1 1 d .
N21 N 0.5796(2) 0.13658(13) 0.84289(10) 0.0241(5) Uani 1 1 d .
C11 C 0.8759(3) 0.17475(17) 1.02068(13) 0.0285(6) Uani 1 1 d .
C21 C 0.7676(3) 0.17941(16) 0.96099(12) 0.0233(5) Uani 1 1 d .
C31 C 0.7421(3) 0.10897(16) 0.93165(13) 0.0273(6) Uani 1 1 d .
H31A H 0.7925 0.0694 0.9517 0.033 Uiso 1 1 calc R
C41 C 0.6557(3) 0.08599(16) 0.87791(12) 0.0239(5) Uani 1 1 d .
C51 C 0.6624(4) -0.00160(17) 0.86637(14) 0.0331(7) Uani 1 1 d .
C61 C 0.9093(4) 0.24860(19) 1.05686(15) 0.0413(8) Uani 1 1 d .
H61A H 0.8262 0.2685 1.0706 0.062 Uiso 1 1 calc R
H61B H 0.9466 0.2849 1.0303 0.062 Uiso 1 1 calc R
H61C H 0.9759 0.2386 1.0923 0.062 Uiso 1 1 calc R
C71 C 0.8234(4) 0.1183(2) 1.06651(15) 0.0427(8) Uani 1 1 d .
H71A H 0.7374 0.1362 1.0788 0.064 Uiso 1 1 calc R
H71B H 0.8906 0.1138 1.1026 0.064 Uiso 1 1 calc R
H71C H 0.8094 0.0697 1.0469 0.064 Uiso 1 1 calc R
C81 C 1.0139(3) 0.1462(2) 1.00078(17) 0.0416(8) Uani 1 1 d .
H81A H 1.0820 0.1429 1.0366 0.062 Uiso 1 1 calc R
H81B H 1.0453 0.1810 0.9713 0.062 Uiso 1 1 calc R
H81C H 1.0005 0.0971 0.9820 0.062 Uiso 1 1 calc R
C91 C 0.6261(4) -0.04384(19) 0.92549(16) 0.0449(9) Uani 1 1 d .
H91A H 0.6294 -0.0976 0.9188 0.067 Uiso 1 1 calc R
H91B H 0.5348 -0.0297 0.9337 0.067 Uiso 1 1 calc R
H91C H 0.6919 -0.0303 0.9604 0.067 Uiso 1 1 calc R
C101 C 0.8109(4) -0.0225(2) 0.85567(18) 0.0483(9) Uani 1 1 d .
H10A H 0.8167 -0.0760 0.8486 0.072 Uiso 1 1 calc R
H10B H 0.8734 -0.0088 0.8916 0.072 Uiso 1 1 calc R
H10C H 0.8357 0.0044 0.8200 0.072 Uiso 1 1 calc R
C111 C 0.5647(4) -0.03448(18) 0.81166(16) 0.0433(9) Uani 1 1 d .
H11A H 0.5779 -0.0883 0.8097 0.065 Uiso 1 1 calc R
H11B H 0.5850 -0.0117 0.7735 0.065 Uiso 1 1 calc R
H11C H 0.4704 -0.0239 0.8177 0.065 Uiso 1 1 calc R
C12 C 0.7085(3) 0.31563(15) 0.96621(12) 0.0228(5) Uani 1 1 d .
C22 C 0.6098(3) 0.33375(17) 1.00654(13) 0.0271(6) Uani 1 1 d .
C32 C 0.6011(3) 0.40872(18) 1.02579(15) 0.0332(7) Uani 1 1 d .
H32A H 0.5355 0.4219 1.0519 0.040 Uiso 1 1 calc R
C42 C 0.6876(3) 0.46383(18) 1.00704(15) 0.0361(7) Uani 1 1 d .
H42A H 0.6784 0.5138 1.0196 0.043 Uiso 1 1 calc R
C52 C 0.7879(3) 0.44487(17) 0.96955(15) 0.0337(7) Uani 1 1 d .
H52A H 0.8475 0.4822 0.9581 0.040 Uiso 1 1 calc R
C62 C 0.8012(3) 0.37075(16) 0.94862(13) 0.0261(6) Uani 1 1 d .
C72 C 0.5168(3) 0.27302(19) 1.02986(15) 0.0339(7) Uani 1 1 d .
H72A H 0.5497 0.2235 1.0172 0.041 Uiso 1 1 calc R
C82 C 0.5241(5) 0.2734(3) 1.10090(18) 0.0593(11) Uani 1 1 d .
H82A H 0.4644 0.2347 1.1139 0.089 Uiso 1 1 calc R
H82B H 0.4947 0.3220 1.1145 0.089 Uiso 1 1 calc R
H82C H 0.6176 0.2639 1.1188 0.089 Uiso 1 1 calc R
C92 C 0.3672(4) 0.2823(3) 1.0009(3) 0.0703(14) Uani 1 1 d .
H92A H 0.3632 0.2813 0.9564 0.105 Uiso 1 1 calc R
H92B H 0.3317 0.3298 1.0138 0.105 Uiso 1 1 calc R
H92C H 0.3123 0.2416 1.0144 0.105 Uiso 1 1 calc R
C102 C 0.9160(3) 0.34939(18) 0.90977(15) 0.0327(7) Uani 1 1 d .
H10D H 0.9317 0.2947 0.9143 0.039 Uiso 1 1 calc R
C112 C 1.0531(4) 0.3898(3) 0.9327(2) 0.0631(12) Uani 1 1 d .
H11D H 1.1231 0.3748 0.9074 0.095 Uiso 1 1 calc R
H11E H 1.0817 0.3760 0.9752 0.095 Uiso 1 1 calc R
H11F H 1.0399 0.4437 0.9299 0.095 Uiso 1 1 calc R
C122 C 0.8768(4) 0.3659(3) 0.84110(18) 0.0597(11) Uani 1 1 d .
H12A H 0.7916 0.3405 0.8268 0.090 Uiso 1 1 calc R
H12B H 0.9488 0.3481 0.8180 0.090 Uiso 1 1 calc R
H12C H 0.8653 0.4196 0.8351 0.090 Uiso 1 1 calc R
C13 C 0.5021(3) 0.12125(16) 0.78381(13) 0.0261(6) Uani 1 1 d .
C23 C 0.3565(3) 0.11628(18) 0.77904(14) 0.0325(7) Uani 1 1 d .
C33 C 0.2850(4) 0.1015(2) 0.72045(17) 0.0456(9) Uani 1 1 d .
H33A H 0.1892 0.0957 0.7165 0.055 Uiso 1 1 calc R
C43 C 0.3526(4) 0.0952(2) 0.66871(16) 0.0502(10) Uani 1 1 d .
H43A H 0.3028 0.0843 0.6304 0.060 Uiso 1 1 calc R
C53 C 0.4940(4) 0.1051(2) 0.67318(15) 0.0410(8) Uani 1 1 d .
H53A H 0.5384 0.1025 0.6375 0.049 Uiso 1 1 calc R
C63 C 0.5714(3) 0.11882(17) 0.73036(13) 0.0294(6) Uani 1 1 d .
C73 C 0.2777(4) 0.1286(2) 0.83533(17) 0.0431(8) Uani 1 1 d .
H73A H 0.3229 0.1709 0.8590 0.052 Uiso 1 1 calc R
C83 C 0.2839(6) 0.0615(3) 0.8788(2) 0.0757(15) Uani 1 1 d .
H83A H 0.3787 0.0466 0.8896 0.114 Uiso 1 1 calc R
H83B H 0.2327 0.0200 0.8587 0.114 Uiso 1 1 calc R
H83C H 0.2444 0.0752 0.9159 0.114 Uiso 1 1 calc R
C93 C 0.1250(5) 0.1516(3) 0.8175(2) 0.0758(15) Uani 1 1 d .
H93A H 0.1205 0.1940 0.7895 0.114 Uiso 1 1 calc R
H93B H 0.0849 0.1656 0.8543 0.114 Uiso 1 1 calc R
H93C H 0.0746 0.1097 0.7977 0.114 Uiso 1 1 calc R
C103 C 0.7272(3) 0.13245(19) 0.73369(15) 0.0351(7) Uani 1 1 d .
H10E H 0.7672 0.1249 0.7769 0.042 Uiso 1 1 calc R
C113 C 0.7564(4) 0.2139(2) 0.7161(2) 0.0529(10) Uani 1 1 d .
H11G H 0.8547 0.2216 0.7187 0.079 Uiso 1 1 calc R
H11H H 0.7181 0.2478 0.7442 0.079 Uiso 1 1 calc R
H11I H 0.7149 0.2235 0.6744 0.079 Uiso 1 1 calc R
C123 C 0.8007(4) 0.0780(2) 0.6932(2) 0.0524(10) Uani 1 1 d .
H12D H 0.8979 0.0893 0.6976 0.079 Uiso 1 1 calc R
H12E H 0.7629 0.0839 0.6504 0.079 Uiso 1 1 calc R
H12F H 0.7872 0.0268 0.7061 0.079 Uiso 1 1 calc R
C14 C 0.4577(4) 0.3369(2) 0.81441(16) 0.0427(8) Uani 1 1 d .
C24 C 0.4652(5) 0.4100(3) 0.8542(2) 0.0671(12) Uani 1 1 d .
H24A H 0.4123 0.4493 0.8318 0.101 Uiso 1 1 calc R
H24B H 0.5600 0.4258 0.8630 0.101 Uiso 1 1 calc R
H24C H 0.4281 0.4001 0.8926 0.101 Uiso 1 1 calc R
C34 C 0.3021(5) 0.3201(3) 0.8007(3) 0.0789(15) Uani 1 1 d .
H34A H 0.2561 0.3627 0.7799 0.118 Uiso 1 1 calc R
H34B H 0.2645 0.3110 0.8391 0.118 Uiso 1 1 calc R
H34C H 0.2885 0.2760 0.7747 0.118 Uiso 1 1 calc R
C44 C 0.5035(6) 0.3580(4) 0.7528(2) 0.0838(17) Uani 1 1 d .
H44A H 0.4472 0.3988 0.7347 0.126 Uiso 1 1 calc R
H44B H 0.4937 0.3149 0.7255 0.126 Uiso 1 1 calc R
H44C H 0.5987 0.3736 0.7588 0.126 Uiso 1 1 calc R

loop_
_atom_site_aniso_label
_atom_site_aniso_U_11
_atom_site_aniso_U_22
_atom_site_aniso_U_33
_atom_site_aniso_U_23
_atom_site_aniso_U_13
_atom_site_aniso_U_12
Fe1 0.0332(2) 0.0273(2) 0.0261(2) 0.00102(17) -0.00326(16) 0.00305(18)
N11 0.0282(12) 0.0206(11) 0.0213(11) -0.0022(9) -0.0009(9) 0.0010(9)
N21 0.0279(12) 0.0236(11) 0.0200(11) -0.0003(9) -0.0007(9) -0.0009(9)
C11 0.0317(15) 0.0281(14) 0.0231(13) -0.0001(11) -0.0072(11) 0.0009(12)
C21 0.0209(12) 0.0302(14) 0.0186(12) 0.0013(10) 0.0019(10) 0.0016(11)
C31 0.0341(15) 0.0218(13) 0.0234(13) 0.0015(11) -0.0075(11) 0.0055(11)
C41 0.0280(14) 0.0237(13) 0.0198(12) 0.0002(10) 0.0019(10) -0.0004(11)
C51 0.0479(18) 0.0210(14) 0.0285(15) -0.0019(12) -0.0026(13) 0.0022(13)
C61 0.050(2) 0.0367(17) 0.0310(16) -0.0048(14) -0.0186(14) 0.0010(15)
C71 0.054(2) 0.0452(19) 0.0257(15) 0.0082(14) -0.0067(14) -0.0048(16)
C81 0.0324(17) 0.048(2) 0.0410(18) -0.0022(15) -0.0080(14) 0.0073(15)
C91 0.068(2) 0.0285(16) 0.0357(18) 0.0064(14) -0.0054(16) -0.0018(16)
C101 0.059(2) 0.0368(19) 0.048(2) -0.0066(16) 0.0019(17) 0.0187(17)
C111 0.069(2) 0.0213(15) 0.0350(17) -0.0059(13) -0.0110(16) -0.0017(15)
C12 0.0226(13) 0.0220(13) 0.0224(13) 0.0012(10) -0.0030(10) 0.0017(10)
C22 0.0251(14) 0.0302(15) 0.0244(13) -0.0030(11) -0.0039(11) 0.0031(11)
C32 0.0303(15) 0.0364(16) 0.0314(15) -0.0067(13) -0.0024(12) 0.0106(13)
C42 0.0408(18) 0.0246(15) 0.0399(17) -0.0068(13) -0.0082(14) 0.0074(13)
C52 0.0336(16) 0.0216(14) 0.0437(18) 0.0017(12) -0.0051(13) -0.0001(12)
C62 0.0234(13) 0.0264(14) 0.0267(14) 0.0014(11) -0.0038(11) 0.0021(11)
C72 0.0338(16) 0.0365(16) 0.0325(16) -0.0026(13) 0.0082(13) -0.0027(13)
C82 0.075(3) 0.067(3) 0.041(2) -0.0013(19) 0.025(2) -0.011(2)
C92 0.037(2) 0.085(3) 0.085(3) 0.019(3) -0.007(2) -0.020(2)
C102 0.0300(15) 0.0296(15) 0.0386(17) 0.0037(13) 0.0045(13) 0.0009(12)
C112 0.0328(19) 0.086(3) 0.071(3) -0.017(2) 0.0090(19) -0.010(2)
C122 0.050(2) 0.090(3) 0.040(2) 0.002(2) 0.0120(17) 0.009(2)
C13 0.0344(15) 0.0214(13) 0.0213(13) 0.0024(10) -0.0023(11) -0.0020(11)
C23 0.0318(15) 0.0343(16) 0.0301(15) 0.0046(12) -0.0021(12) -0.0053(13)
C33 0.0357(18) 0.054(2) 0.043(2) 0.0046(16) -0.0135(15) -0.0090(16)
C43 0.055(2) 0.064(2) 0.0264(16) -0.0002(16) -0.0156(15) -0.0069(19)
C53 0.055(2) 0.046(2) 0.0213(14) 0.0007(13) 0.0005(14) -0.0030(16)
C63 0.0357(16) 0.0270(14) 0.0250(14) 0.0015(11) 0.0007(12) 0.0007(12)
C73 0.0327(17) 0.056(2) 0.0408(18) 0.0042(16) 0.0059(14) -0.0044(15)
C83 0.084(4) 0.081(4) 0.069(3) 0.030(3) 0.036(3) 0.011(3)
C93 0.045(2) 0.109(4) 0.075(3) 0.013(3) 0.014(2) 0.011(3)
C103 0.0350(17) 0.0406(18) 0.0305(15) -0.0025(13) 0.0071(13) 0.0002(14)
C113 0.046(2) 0.043(2) 0.073(3) -0.0063(19) 0.020(2) -0.0066(17)
C123 0.055(2) 0.047(2) 0.060(2) -0.0122(18) 0.0236(19) 0.0019(18)
C14 0.047(2) 0.045(2) 0.0350(17) 0.0060(15) -0.0013(15) -0.0016(16)
C24 0.076(3) 0.057(3) 0.064(3) 0.007(2) -0.007(2) 0.010(2)
C34 0.063(3) 0.073(3) 0.097(4) 0.016(3) -0.008(3) 0.010(3)
C44 0.095(4) 0.101(4) 0.055(3) 0.020(3) 0.008(3) 0.039(3)

loop_
_atom_type_symbol
_atom_type_description
_atom_type_scat_dispersion_real
_atom_type_scat_dispersion_imag
_atom_type_scat_source
C C 0.0033 0.0016 'International Tables Vol C Tables 4.2.6.8 and 6.1.1.4'
H H 0.0000 0.0000 'International Tables Vol C Tables 4.2.6.8 and 6.1.1.4'
N N 0.0061 0.0033 'International Tables Vol C Tables 4.2.6.8 and 6.1.1.4'
Fe Fe 0.3463 0.8444 'International Tables Vol C Tables 4.2.6.8 and 6.1.1.4'

loop_
_geom_angle_atom_site_label_1
_geom_angle_atom_site_label_2
_geom_angle_atom_site_label_3
_geom_angle
N21 Fe1 N11 93.10(9)
N21 Fe1 C14 133.11(12)
N11 Fe1 C14 133.78(12)
C21 N11 C12 127.0(2)
C21 N11 Fe1 126.12(19)
C12 N11 Fe1 106.67(16)
C41 N21 C13 125.3(2)
C41 N21 Fe1 125.98(19)
C13 N21 Fe1 108.42(17)
C71 C11 C61 106.7(3)
C71 C11 C81 109.7(3)
C61 C11 C81 106.3(3)
C71 C11 C21 108.9(2)
C61 C11 C21 117.2(2)
C81 C11 C21 107.9(2)
N11 C21 C31 120.9(2)
N11 C21 C11 126.0(2)
C31 C21 C11 113.0(2)
C21 C31 C41 133.1(3)
N21 C41 C31 120.8(3)
N21 C41 C51 126.8(2)
C31 C41 C51 112.5(2)
C101 C51 C111 107.4(3)
C101 C51 C91 108.6(3)
C111 C51 C91 105.8(3)
C101 C51 C41 108.6(3)
C111 C51 C41 117.4(3)
C91 C51 C41 108.8(3)
C62 C12 C22 121.1(3)
C62 C12 N11 119.8(2)
C22 C12 N11 118.9(2)
C32 C22 C12 118.1(3)
C32 C22 C72 120.6(3)
C12 C22 C72 121.3(3)
C42 C32 C22 121.4(3)
C32 C42 C52 120.0(3)
C42 C52 C62 121.1(3)
C52 C62 C12 118.2(3)
C52 C62 C102 120.9(3)
C12 C62 C102 120.9(3)
C92 C72 C22 111.3(3)
C92 C72 C82 109.9(4)
C22 C72 C82 111.7(3)
C122 C102 C62 112.2(3)
C122 C102 C112 109.5(3)
C62 C102 C112 111.7(3)
C63 C13 C23 120.8(3)
C63 C13 N21 119.2(3)
C23 C13 N21 119.7(3)
C33 C23 C13 117.8(3)
C33 C23 C73 120.5(3)
C13 C23 C73 121.8(3)
C43 C33 C23 121.5(3)
C33 C43 C53 120.3(3)
C43 C53 C63 120.9(3)
C53 C63 C13 118.4(3)
C53 C63 C103 119.8(3)
C13 C63 C103 121.7(3)
C83 C73 C23 113.5(3)
C83 C73 C93 109.2(4)
C23 C73 C93 113.3(3)
C113 C103 C63 110.5(3)
C113 C103 C123 109.5(3)
C63 C103 C123 113.7(3)
C44 C14 C34 105.4(4)
C44 C14 C24 106.8(4)
C34 C14 C24 104.4(4)
C44 C14 Fe1 114.3(3)
C34 C14 Fe1 113.3(3)
C24 C14 Fe1 111.9(3)

loop_
_geom_bond_atom_site_label_1
_geom_bond_atom_site_label_2
_geom_bond_distance
Fe1 N21 2.013(2)
Fe1 N11 2.017(2)
Fe1 C14 2.079(4)
N11 C21 1.329(4)
N11 C12 1.437(3)
N21 C41 1.336(4)
N21 C13 1.432(3)
C11 C71 1.535(4)
C11 C61 1.535(4)
C11 C81 1.542(5)
C11 C21 1.570(4)
C21 C31 1.404(4)
C31 C41 1.412(4)
C41 C51 1.568(4)
C51 C101 1.534(5)
C51 C111 1.541(4)
C51 C91 1.558(5)
C12 C62 1.408(4)
C12 C22 1.409(4)
C22 C32 1.392(4)
C22 C72 1.526(4)
C32 C42 1.377(5)
C42 C52 1.382(5)
C52 C62 1.395(4)
C62 C102 1.523(4)
C72 C92 1.523(5)
C72 C82 1.532(5)
C102 C122 1.519(5)
C102 C112 1.541(5)
C13 C63 1.407(4)
C13 C23 1.409(4)
C23 C33 1.397(4)
C23 C73 1.531(5)
C33 C43 1.369(6)
C43 C53 1.378(5)
C53 C63 1.392(4)
C63 C103 1.527(4)
C73 C83 1.509(6)
C73 C93 1.544(6)
C103 C113 1.521(5)
C103 C123 1.533(5)
C14 C44 1.503(6)
C14 C34 1.535(6)
C14 C24 1.548(6)
